data_7053323
loop_
_publ_author_name
'Gruzinskaya, Natalia I.'
'Silin, Andrey I.'
'Pimenova, Anna S.'
'Khavrel, Pavel A.'
'Markov, Vitaliy Yu.'
'Sidorov, Lev N.'
'Kemnitz, Erhard'
'Troyanov, Sergey I.'

_publ_section_title
;
 Synthesis and structure of cycloperfluoroalkylated derivatives of C70,
 C70(C2F4) and C70(C4F8)n, n = 1--6
;
_journal_issue 2
_journal_name_full 'New Journal of Chemistry'
_journal_page_first 243
_journal_paper_doi 10.1039/b9nj00444k
_journal_volume 34
_journal_year 2010
_chemical_formula_sum 'C74 F8'
_chemical_formula_weight 1040.74
_chemical_name_systematic
;
?
;
_space_group_IT_number 7
_symmetry_cell_setting monoclinic
_symmetry_space_group_name_Hall 'P -2yc'
_symmetry_space_group_name_H-M 'P 1 c 1'
_atom_sites_solution_hydrogens none
_atom_sites_solution_primary direct
_atom_sites_solution_secondary difmap
_audit_creation_method SHELXL-97
_cell_angle_alpha 90.00
_cell_angle_beta 107.078(4)
_cell_angle_gamma 90.00
_cell_formula_units_Z 4
_cell_length_a 17.1390(10)
_cell_length_b 11.1170(10)
_cell_length_c 20.1540(10)
_cell_measurement_reflns_used 30500
_cell_measurement_temperature 100(2)
_cell_measurement_theta_max 31
_cell_measurement_theta_min 5
_cell_volume 3670.7(4)
_computing_structure_refinement 'SHELXL-97 (Sheldrick, 1997)'
_computing_structure_solution 'SHELXS-97 (Sheldrick, 1990)'
_diffrn_ambient_temperature 100(2)
_diffrn_measured_fraction_theta_full 0.940
_diffrn_measured_fraction_theta_max 0.779
_diffrn_measurement_device_type MAR225
_diffrn_measurement_method CCD
_diffrn_radiation_monochromator Cu(113)
_diffrn_radiation_source 'BL14.2, PSF, BESSY, Berlin, Germany'
_diffrn_radiation_type synchrotron
_diffrn_radiation_wavelength 0.90500
_diffrn_reflns_av_R_equivalents 0.0943
_diffrn_reflns_av_sigmaI/netI 0.1142
_diffrn_reflns_limit_h_max 21
_diffrn_reflns_limit_h_min -22
_diffrn_reflns_limit_k_max 13
_diffrn_reflns_limit_k_min -12
_diffrn_reflns_limit_l_max 24
_diffrn_reflns_limit_l_min -24
_diffrn_reflns_number 34665
_diffrn_reflns_theta_full 32.60
_diffrn_reflns_theta_max 36.56
_diffrn_reflns_theta_min 2.69
_exptl_absorpt_coefficient_mu 0.138
_exptl_absorpt_correction_type none
_exptl_crystal_colour black
_exptl_crystal_density_diffrn 1.883
_exptl_crystal_density_method 'not measured'
_exptl_crystal_description plate
_exptl_crystal_F_000 2064
_exptl_crystal_size_max 0.05
_exptl_crystal_size_mid 0.03
_exptl_crystal_size_min 0.005
_refine_diff_density_max 0.676
_refine_diff_density_min -0.538
_refine_diff_density_rms 0.024
_refine_ls_abs_structure_details 'Flack H D (1983), Acta Cryst. A39, 876-881'
_refine_ls_abs_structure_Flack 0.1(17)
_refine_ls_extinction_coef 0.035(2)
_refine_ls_extinction_expression Fc^*^=kFc[1+0.001xFc^2^\l^3^/sin(2\q)]^-1/4^
_refine_ls_extinction_method SHELXL
_refine_ls_goodness_of_fit_ref 1.032
_refine_ls_matrix_type full
_refine_ls_number_parameters 1496
_refine_ls_number_reflns 12846
_refine_ls_number_restraints 56
_refine_ls_restrained_S_all 1.034
_refine_ls_R_factor_all 0.2121
_refine_ls_R_factor_gt 0.1341
_refine_ls_shift/su_max 0.040
_refine_ls_shift/su_mean 0.002
_refine_ls_structure_factor_coef Fsqd
_refine_ls_weighting_details 'calc w=1/[\s^2^(Fo^2^)+(0.0800P)^2^+30.0000P] where P=(Fo^2^+2Fc^2^)/3'
_refine_ls_weighting_scheme calc
_refine_ls_wR_factor_gt 0.2956
_refine_ls_wR_factor_ref 0.3224
_reflns_number_gt 8054
_reflns_number_total 12846
_reflns_threshold_expression >2sigma(I)
_cod_data_source_file b9nj00444k.txt
_cod_data_source_block x70v1p42
_cod_depositor_comments
;
The following automatic conversions were performed:

'_symmetry_cell_setting' value 'Monoclinic' changed to 'monoclinic'
according to /home/saulius/struct/CIF-dictionaries/cif_core.dic
dictionary named 'cif_core.dic' version 2.4.2 from 2011-04-26.

Automatic conversion script
Id: cif_fix_values 1891 2012-01-12 08:04:46Z andrius 
;
_cod_original_sg_symbol_H-M Pc
_cod_database_code 7053323

loop_
_symmetry_equiv_pos_as_xyz
'x, y, z'
'x, -y, z+1/2'

loop_
_atom_site_label
_atom_site_type_symbol
_atom_site_fract_x
_atom_site_fract_y
_atom_site_fract_z
_atom_site_U_iso_or_equiv
_atom_site_adp_type
_atom_site_occupancy
_atom_site_symmetry_multiplicity
_atom_site_calc_flag
_atom_site_refinement_flags
F71A F 0.4237(5) -0.0045(9) 0.6980(5) 0.083(3) Uani 1 1 d .
F71B F 0.4544(10) 0.1408(15) 0.6344(5) 0.157(6) Uani 1 1 d .
F72A F 0.5491(9) -0.1005(12) 0.6943(8) 0.142(5) Uani 1 1 d U
F72B F 0.5538(8) 0.0077(9) 0.6154(5) 0.057(4) Uani 0.647(16) 1 d P
F72E F 0.5886(14) -0.046(2) 0.7823(11) 0.066(7) Uiso 0.353(16) 1 d P
F73A F 0.6607(9) 0.0149(13) 0.7865(5) 0.079(5) Uani 0.647(16) 1 d P
F73B F 0.6840(13) 0.0336(12) 0.6784(12) 0.214(11) Uani 1 1 d .
F73G F 0.6995(18) 0.031(3) 0.7448(15) 0.082(9) Uiso 0.353(16) 1 d P
F74A F 0.5904(7) 0.2440(7) 0.6535(3) 0.097(4) Uani 1 1 d .
F74B F 0.7112(9) 0.2495(9) 0.7464(5) 0.103(4) Uani 1 1 d .
C1 C 0.3601(9) 0.2047(15) 0.7757(10) 0.079(5) Uani 1 1 d .
C2 C 0.2977(8) 0.2819(14) 0.7762(8) 0.066(4) Uani 1 1 d .
C3 C 0.2812(9) 0.3872(17) 0.7373(8) 0.078(5) Uani 1 1 d .
C4 C 0.3380(9) 0.4318(16) 0.7028(7) 0.069(4) Uani 1 1 d .
C5 C 0.4067(9) 0.3676(12) 0.7087(5) 0.052(3) Uani 1 1 d .
C6 C 0.4164(8) 0.2482(12) 0.7377(6) 0.055(3) Uani 1 1 d .
C7 C 0.4950(8) 0.1716(13) 0.7560(5) 0.052(3) Uani 1 1 d .
C8 C 0.4868(10) 0.1109(12) 0.8222(7) 0.063(4) Uani 1 1 d .
C9 C 0.4042(10) 0.1279(17) 0.8253(8) 0.074(4) Uani 1 1 d .
C10 C 0.3841(10) 0.1204(12) 0.8870(10) 0.074(5) Uani 1 1 d .
C11 C 0.3246(8) 0.2060(15) 0.8971(10) 0.076(5) Uani 1 1 d .
C12 C 0.2712(8) 0.2834(15) 0.8423(8) 0.071(4) Uani 1 1 d U
C13 C 0.2414(8) 0.3800(18) 0.8681(10) 0.081(6) Uani 1 1 d .
C14 C 0.2225(8) 0.4899(18) 0.8233(9) 0.075(5) Uani 1 1 d U
C15 C 0.2387(7) 0.4869(15) 0.7612(6) 0.062(4) Uani 1 1 d .
C16 C 0.2732(10) 0.5962(16) 0.7379(7) 0.078(5) Uani 1 1 d .
C17 C 0.3303(12) 0.5520(18) 0.7045(6) 0.076(5) Uani 1 1 d .
C18 C 0.4021(17) 0.6216(17) 0.7130(7) 0.097(7) Uani 1 1 d .
C19 C 0.4797(9) 0.5606(10) 0.7223(5) 0.047(3) Uani 1 1 d .
C20 C 0.4824(8) 0.4341(11) 0.7194(5) 0.048(3) Uani 1 1 d .
C21 C 0.5596(7) 0.3803(9) 0.7549(5) 0.041(3) Uani 1 1 d .
C22 C 0.5757(9) 0.2468(12) 0.7672(6) 0.055(3) Uani 1 1 d .
C23 C 0.6299(8) 0.2482(12) 0.8416(5) 0.050(3) Uani 1 1 d .
C24 C 0.6207(8) 0.1698(11) 0.8920(5) 0.049(3) Uani 1 1 d .
C25 C 0.5475(9) 0.1056(11) 0.8817(6) 0.057(4) Uani 1 1 d .
C26 C 0.5249(15) 0.1058(12) 0.9502(7) 0.082(6) Uani 1 1 d .
C27 C 0.4506(11) 0.1056(16) 0.9479(8) 0.075(5) Uani 1 1 d .
C28 C 0.4294(18) 0.1776(17) 1.0006(11) 0.109(9) Uani 1 1 d .
C29 C 0.3500(10) 0.2329(15) 0.9721(9) 0.073(4) Uani 1 1 d .
C30 C 0.3257(9) 0.3509(13) 0.9834(8) 0.062(4) Uani 1 1 d .
C31 C 0.2685(8) 0.4170(15) 0.9374(8) 0.062(4) Uani 1 1 d U
C32 C 0.2638(9) 0.5507(18) 0.9375(9) 0.078(5) Uani 1 1 d .
C33 C 0.2339(8) 0.598(2) 0.8606(7) 0.084(6) Uani 1 1 d .
C34 C 0.2665(8) 0.7005(17) 0.8429(7) 0.064(4) Uani 1 1 d .
C35 C 0.2901(10) 0.7017(14) 0.7790(6) 0.070(5) Uani 1 1 d .
C36 C 0.3637(11) 0.7663(16) 0.7901(10) 0.085(5) Uani 1 1 d .
C37 C 0.4073(12) 0.7268(13) 0.7558(7) 0.072(5) Uani 1 1 d .
C38 C 0.5000(13) 0.7293(13) 0.7924(7) 0.078(5) Uani 1 1 d .
C39 C 0.5442(10) 0.6245(10) 0.7718(6) 0.058(4) Uani 1 1 d .
C40 C 0.6071(9) 0.5638(12) 0.8175(8) 0.060(4) Uani 1 1 d .
C41 C 0.6145(10) 0.4475(13) 0.8048(8) 0.068(4) Uani 1 1 d .
C42 C 0.6632(10) 0.3633(12) 0.8600(6) 0.059(4) Uani 1 1 d .
C43 C 0.6839(11) 0.4014(13) 0.9295(8) 0.073(4) Uani 1 1 d .
C44 C 0.6740(10) 0.3262(15) 0.9805(7) 0.069(4) Uani 1 1 d .
C45 C 0.6477(10) 0.2133(14) 0.9648(5) 0.065(4) Uani 1 1 d .
C46 C 0.5901(11) 0.1665(14) 0.9976(6) 0.074(5) Uani 1 1 d .
C47 C 0.5684(15) 0.2403(15) 1.0463(7) 0.098(7) Uani 1 1 d .
C48 C 0.4808(17) 0.2464(19) 1.0451(9) 0.110(8) Uani 1 1 d .
C49 C 0.4645(11) 0.3762(14) 1.0612(7) 0.068(4) Uani 1 1 d .
C50 C 0.3873(9) 0.4200(13) 1.0366(6) 0.056(3) Uani 1 1 d .
C51 C 0.3892(8) 0.5521(14) 1.0326(6) 0.056(3) Uani 1 1 d .
C52 C 0.3211(8) 0.6130(16) 0.9823(6) 0.062(4) Uani 1 1 d .
C53 C 0.3527(9) 0.7232(13) 0.9625(5) 0.059(4) Uani 1 1 d .
C54 C 0.3230(9) 0.7653(13) 0.8951(6) 0.059(4) Uani 1 1 d .
C55 C 0.3866(14) 0.8068(12) 0.8621(7) 0.082(6) Uani 1 1 d .
C56 C 0.4728(12) 0.8063(12) 0.8956(8) 0.068(4) Uani 1 1 d U
C57 C 0.5234(18) 0.7640(16) 0.8619(9) 0.108(8) Uani 1 1 d .
C58 C 0.5885(17) 0.717(2) 0.9096(13) 0.117(8) Uani 1 1 d .
C59 C 0.6368(19) 0.6113(18) 0.8930(10) 0.130(10) Uani 1 1 d .
C60 C 0.6722(7) 0.5225(18) 0.9467(7) 0.079(6) Uani 1 1 d .
C61 C 0.6550(8) 0.5242(17) 1.0078(8) 0.068(4) Uani 1 1 d .
C62 C 0.6559(10) 0.408(2) 1.0290(9) 0.102(8) Uani 1 1 d .
C63 C 0.5995(11) 0.3569(15) 1.0608(7) 0.075(5) Uani 1 1 d .
C64 C 0.5375(8) 0.4366(14) 1.0731(6) 0.056(3) Uani 1 1 d .
C65 C 0.5364(8) 0.5583(12) 1.0602(6) 0.049(3) Uani 1 1 d .
C66 C 0.4635(7) 0.6163(13) 1.0440(5) 0.049(3) Uani 1 1 d .
C67 C 0.4352(9) 0.7216(12) 0.9945(8) 0.063(4) Uani 1 1 d .
C68 C 0.4958(9) 0.7670(12) 0.9682(9) 0.065(4) Uani 1 1 d .
C69 C 0.5775(11) 0.7012(16) 0.9837(11) 0.086(5) Uani 1 1 d .
C70 C 0.5974(11) 0.6040(15) 1.0254(10) 0.079(5) Uani 1 1 d .
C71 C 0.4877(16) 0.0748(17) 0.6979(7) 0.105(8) Uani 1 1 d .
C72 C 0.5598(10) 0.0063(12) 0.6918(11) 0.081(6) Uani 1 1 d .
C73 C 0.6343(8) 0.0695(16) 0.7155(7) 0.068(4) Uani 1 1 d .
C74 C 0.6294(15) 0.2078(13) 0.7208(8) 0.083(6) Uani 1 1 d .
F71C F 0.0324(5) 0.5034(7) 0.3504(5) 0.083(3) Uani 1 1 d .
F71D F -0.0017(8) 0.3652(14) 0.2690(5) 0.128(5) Uani 1 1 d .
F72D F -0.0968(9) 0.4927(12) 0.2029(5) 0.132(5) Uani 1 1 d .
F72C F -0.0989(8) 0.6031(8) 0.2816(8) 0.129(5) Uani 1 1 d .
F73C F -0.2048(8) 0.4831(11) 0.3192(5) 0.074(4) Uani 0.726(15) 1 d P
F73D F -0.2361(14) 0.4617(12) 0.2104(11) 0.199(14) Uani 0.726(15) 1 d P
F73E F -0.0042(17) 0.626(3) 0.2728(14) 0.063(9) Uiso 0.274(15) 1 d P
F73F F -0.1317(12) 0.5523(18) 0.3522(9) 0.032(6) Uiso 0.274(15) 1 d P
F74C F -0.1368(7) 0.2554(7) 0.2210(3) 0.095(4) Uani 1 1 d .
F74D F -0.2516(8) 0.2481(7) 0.2547(4) 0.103(4) Uani 1 1 d .
C1A C 0.0944(9) 0.2992(14) 0.4587(10) 0.079(5) Uani 1 1 d .
C2A C 0.1626(8) 0.2214(15) 0.4936(8) 0.071(5) Uani 1 1 d .
C3A C 0.1752(9) 0.1132(14) 0.4613(10) 0.071(5) Uani 1 1 d .
C4A C 0.1191(8) 0.0725(15) 0.4018(7) 0.060(4) Uani 1 1 d .
C5A C 0.0483(9) 0.1367(14) 0.3717(7) 0.062(4) Uani 1 1 d .
C6A C 0.0388(8) 0.2566(13) 0.3909(8) 0.059(3) Uani 1 1 d .
C7A C -0.0391(8) 0.3280(14) 0.3737(6) 0.062(4) Uani 1 1 d .
C8A C -0.0286(11) 0.3941(11) 0.4436(7) 0.069(5) Uani 1 1 d .
C9A C 0.0518(9) 0.3775(11) 0.4833(7) 0.060(4) Uani 1 1 d .
C10A C 0.0712(9) 0.3849(12) 0.5573(8) 0.065(4) Uani 1 1 d .
C11A C 0.1363(11) 0.2990(16) 0.5960(8) 0.079(5) Uani 1 1 d .
C12A C 0.1834(8) 0.2253(14) 0.5671(7) 0.061(4) Uani 1 1 d .
C13A C 0.2142(8) 0.1219(15) 0.6093(7) 0.064(4) Uani 1 1 d .
C14A C 0.2358(8) 0.0189(19) 0.5713(11) 0.087(6) Uani 1 1 d .
C15A C 0.2164(8) 0.018(2) 0.5004(10) 0.082(5) Uani 1 1 d U
C16A C 0.1820(10) -0.0920(19) 0.4679(8) 0.080(6) Uani 1 1 d .
C17A C 0.1212(9) -0.0604(15) 0.3995(6) 0.060(4) Uani 1 1 d .
C18A C 0.0520(12) -0.1238(12) 0.3745(6) 0.065(4) Uani 1 1 d .
C19A C -0.0265(9) -0.0652(10) 0.3466(5) 0.048(3) Uani 1 1 d .
C20A C -0.0283(8) 0.0678(10) 0.3402(5) 0.047(3) Uani 1 1 d .
C21A C -0.1056(9) 0.1175(10) 0.3372(5) 0.050(3) Uani 1 1 d .
C22A C -0.1215(9) 0.2545(11) 0.3430(6) 0.055(3) Uani 1 1 d .
C23A C -0.1773(9) 0.2535(12) 0.3899(6) 0.056(3) Uani 1 1 d .
C24A C -0.1658(7) 0.3335(11) 0.4460(5) 0.045(3) Uani 1 1 d .
C25A C -0.0912(10) 0.3985(12) 0.4735(7) 0.062(4) Uani 1 1 d .
C26A C -0.0711(15) 0.4019(12) 0.5499(8) 0.088(6) Uani 1 1 d .
C27A C 0.0084(11) 0.3952(13) 0.5895(7) 0.074(5) Uani 1 1 d .
C28A C 0.0283(19) 0.315(2) 0.6489(8) 0.131(10) Uani 1 1 d .
C29A C 0.1049(10) 0.2630(13) 0.6554(7) 0.066(4) Uani 1 1 d .
C30A C 0.1291(9) 0.1383(15) 0.6889(6) 0.067(4) Uani 1 1 d .
C31A C 0.1909(8) 0.0847(13) 0.6653(6) 0.055(3) Uani 1 1 d .
C32A C 0.1915(7) -0.0482(18) 0.6669(6) 0.073(5) Uani 1 1 d .
C33A C 0.2202(7) -0.0890(15) 0.6116(7) 0.061(4) Uani 1 1 d U
C34A C 0.1896(9) -0.1996(16) 0.5752(7) 0.067(4) Uani 1 1 d .
C35A C 0.1659(12) -0.203(2) 0.4988(8) 0.087(6) Uani 1 1 d .
C36A C 0.0973(14) -0.2658(15) 0.4725(8) 0.082(5) Uani 1 1 d .
C37A C 0.0392(15) -0.2293(13) 0.4129(7) 0.081(6) Uani 1 1 d .
C38A C -0.0423(14) -0.2309(13) 0.4076(6) 0.075(5) Uani 1 1 d .
C39A C -0.0881(12) -0.1266(12) 0.3622(7) 0.077(5) Uani 1 1 d U
C40A C -0.1520(9) -0.0674(11) 0.3778(7) 0.060(4) Uani 1 1 d .
C41A C -0.1621(9) 0.0508(12) 0.3631(6) 0.058(4) Uani 1 1 d .
C42A C -0.2081(13) 0.1338(11) 0.3925(6) 0.082(6) Uani 1 1 d .
C43A C -0.2268(10) 0.0974(13) 0.4478(8) 0.067(4) Uani 1 1 d .
C44A C -0.2183(9) 0.1718(18) 0.5075(7) 0.078(5) Uani 1 1 d .
C45A C -0.1892(11) 0.2885(14) 0.5049(6) 0.074(5) Uani 1 1 d .
C46A C -0.1322(10) 0.3343(13) 0.5684(6) 0.066(4) Uani 1 1 d .
C47A C -0.1149(15) 0.2627(13) 0.6271(8) 0.096(7) Uani 1 1 d .
C48A C -0.0258(13) 0.2552(16) 0.6693(6) 0.092(7) Uani 1 1 d .
C49A C -0.0095(9) 0.1307(13) 0.6914(6) 0.060(4) Uani 1 1 d .
C50A C 0.0646(8) 0.0798(11) 0.7041(5) 0.048(3) Uani 1 1 d .
C51A C 0.0683(9) -0.0563(14) 0.7015(6) 0.062(4) Uani 1 1 d .
C52A C 0.1370(8) -0.1097(12) 0.6876(6) 0.052(3) Uani 1 1 d .
C53A C 0.1015(9) -0.2171(12) 0.6525(6) 0.055(3) Uani 1 1 d .
C54A C 0.1296(9) -0.2622(13) 0.5978(8) 0.064(4) Uani 1 1 d .
C55A C 0.0755(14) -0.2998(19) 0.5344(11) 0.093(7) Uani 1 1 d .
C56A C -0.010(2) -0.3059(12) 0.5267(7) 0.143(13) Uani 1 1 d .
C57A C -0.0751(15) -0.2676(12) 0.4636(7) 0.094(7) Uani 1 1 d .
C58A C -0.1357(13) -0.2040(14) 0.4818(8) 0.086(6) Uani 1 1 d .
C59A C -0.1827(14) -0.1106(15) 0.4388(8) 0.090(6) Uani 1 1 d .
C60A C -0.2159(11) -0.030(2) 0.4740(8) 0.093(6) Uani 1 1 d .
C61A C -0.1957(8) -0.0220(15) 0.5458(7) 0.061(4) Uani 1 1 d .
C62A C -0.1976(9) 0.100(2) 0.5679(10) 0.090(7) Uani 1 1 d .
C63A C -0.1459(10) 0.1455(16) 0.6278(10) 0.082(6) Uani 1 1 d .
C64A C -0.0819(8) 0.0677(13) 0.6680(6) 0.053(3) Uani 1 1 d .
C65A C -0.0800(9) -0.0570(12) 0.6558(6) 0.052(3) Uani 1 1 d .
C66A C -0.0061(8) -0.1134(11) 0.6777(6) 0.050(3) Uani 1 1 d .
C67A C 0.0118(10) -0.2200(11) 0.6442(6) 0.060(4) Uani 1 1 d .
C68A C -0.0358(12) -0.2565(15) 0.5850(8) 0.078(5) Uani 1 1 d .
C69A C -0.1182(11) -0.1956(16) 0.5566(8) 0.082(5) Uani 1 1 d .
C70A C -0.1439(11) -0.1003(14) 0.5928(9) 0.074(5) Uani 1 1 d .
C71A C -0.0278(10) 0.4263(14) 0.3156(8) 0.068(4) Uani 1 1 d .
C72A C -0.0983(9) 0.470(3) 0.2765(10) 0.147(13) Uani 1 1 d .
C73A C -0.1795(11) 0.4308(15) 0.2597(7) 0.074(4) Uani 1 1 d U
C74A C -0.1692(13) 0.2943(16) 0.2719(7) 0.085(5) Uani 1 1 d .

loop_
_atom_site_aniso_label
_atom_site_aniso_U_11
_atom_site_aniso_U_22
_atom_site_aniso_U_33
_atom_site_aniso_U_23
_atom_site_aniso_U_13
_atom_site_aniso_U_12
F71A 0.060(5) 0.080(7) 0.113(7) -0.061(5) 0.030(5) -0.020(5)
F71B 0.220(14) 0.218(15) 0.031(4) -0.028(7) 0.036(6) 0.007(12)
F72A 0.156(11) 0.083(9) 0.193(12) -0.004(8) 0.060(9) -0.018(8)
F72B 0.112(10) 0.044(7) 0.028(5) 0.014(4) 0.043(5) 0.033(6)
F73A 0.096(10) 0.117(11) 0.016(4) 0.000(5) 0.004(5) 0.009(8)
F73B 0.34(2) 0.097(9) 0.34(2) -0.092(12) 0.31(2) -0.060(12)
F74A 0.229(12) 0.055(5) 0.034(3) 0.009(3) 0.078(6) 0.015(6)
F74B 0.185(12) 0.065(6) 0.091(7) -0.036(5) 0.090(7) -0.025(7)
C1 0.041(8) 0.066(10) 0.118(14) -0.011(9) 0.005(8) 0.005(8)
C2 0.048(8) 0.056(10) 0.077(9) -0.055(8) -0.007(7) -0.002(7)
C3 0.045(8) 0.087(13) 0.077(10) -0.050(9) -0.019(7) 0.020(8)
C4 0.053(9) 0.095(13) 0.045(7) -0.022(7) -0.008(6) 0.009(9)
C5 0.071(9) 0.056(8) 0.026(5) -0.009(5) 0.009(5) 0.012(7)
C6 0.057(8) 0.051(8) 0.050(7) -0.024(6) 0.006(6) 0.012(6)
C7 0.051(7) 0.073(9) 0.030(5) -0.003(6) 0.007(5) -0.010(7)
C8 0.096(11) 0.046(8) 0.062(8) -0.010(6) 0.045(8) -0.013(8)
C9 0.067(10) 0.098(13) 0.059(8) -0.002(8) 0.023(7) 0.012(9)
C10 0.087(11) 0.031(8) 0.128(14) -0.009(8) 0.068(11) -0.026(8)
C11 0.020(6) 0.071(11) 0.145(16) -0.024(10) 0.038(8) -0.010(7)
C12 0.027(6) 0.089(10) 0.094(9) -0.024(8) 0.014(6) -0.046(7)
C13 0.022(7) 0.114(14) 0.117(13) -0.054(12) 0.038(7) -0.013(8)
C14 0.023(6) 0.108(12) 0.083(9) -0.045(9) -0.003(6) -0.007(7)
C15 0.025(6) 0.099(12) 0.041(6) -0.030(7) -0.025(5) 0.024(7)
C16 0.091(12) 0.088(12) 0.039(7) -0.004(7) -0.008(7) 0.061(10)
C17 0.095(12) 0.097(14) 0.022(5) -0.003(7) -0.006(6) 0.052(11)
C18 0.18(2) 0.077(13) 0.038(7) 0.021(7) 0.038(10) 0.072(15)
C19 0.096(10) 0.024(6) 0.028(5) -0.007(4) 0.029(6) -0.001(6)
C20 0.059(8) 0.047(8) 0.035(5) -0.002(5) 0.010(5) 0.027(6)
C21 0.070(8) 0.020(6) 0.034(5) 0.011(4) 0.017(5) 0.004(5)
C22 0.081(9) 0.050(8) 0.036(6) 0.005(5) 0.020(6) 0.018(7)
C23 0.056(7) 0.060(9) 0.033(5) 0.016(5) 0.012(5) 0.001(6)
C24 0.092(10) 0.043(7) 0.025(5) 0.001(4) 0.036(6) 0.001(7)
C25 0.098(11) 0.044(8) 0.039(6) -0.010(5) 0.038(7) -0.018(7)
C26 0.20(2) 0.024(7) 0.049(8) 0.018(6) 0.069(11) 0.018(9)
C27 0.090(12) 0.086(12) 0.065(9) 0.018(8) 0.046(9) 0.044(10)
C28 0.23(3) 0.065(11) 0.082(12) 0.021(9) 0.118(16) 0.041(14)
C29 0.068(10) 0.073(11) 0.097(12) 0.009(9) 0.051(9) 0.018(9)
C30 0.064(9) 0.054(9) 0.085(10) -0.025(7) 0.046(8) -0.024(7)
C31 0.025(6) 0.089(10) 0.083(8) 0.005(8) 0.034(6) -0.003(7)
C32 0.053(9) 0.114(15) 0.079(10) -0.034(9) 0.038(8) 0.000(9)
C33 0.028(7) 0.161(19) 0.057(8) -0.042(10) 0.003(6) 0.047(10)
C34 0.034(7) 0.093(12) 0.066(8) -0.026(8) 0.013(6) 0.034(8)
C35 0.096(12) 0.071(10) 0.026(5) 0.012(6) -0.007(6) 0.065(9)
C36 0.069(11) 0.075(12) 0.109(13) -0.021(10) 0.021(9) 0.043(10)
C37 0.126(14) 0.054(9) 0.049(7) 0.021(6) 0.045(9) 0.050(9)
C38 0.166(17) 0.041(8) 0.049(7) -0.011(6) 0.068(10) 0.007(9)
C39 0.109(12) 0.023(7) 0.045(6) -0.008(5) 0.028(7) 0.000(7)
C40 0.059(9) 0.039(8) 0.094(11) -0.009(7) 0.039(8) -0.012(7)
C41 0.093(11) 0.047(9) 0.085(10) -0.045(8) 0.057(9) -0.023(8)
C42 0.099(11) 0.034(7) 0.049(7) -0.004(5) 0.029(7) -0.017(7)
C43 0.119(13) 0.044(9) 0.068(9) 0.011(6) 0.043(9) 0.008(8)
C44 0.091(11) 0.072(11) 0.044(7) -0.002(7) 0.021(7) 0.007(9)
C45 0.102(11) 0.076(11) 0.017(5) 0.009(5) 0.017(6) 0.024(9)
C46 0.135(14) 0.077(10) 0.030(6) -0.009(6) 0.053(8) -0.012(10)
C47 0.21(2) 0.069(11) 0.042(7) 0.028(7) 0.073(10) 0.079(13)
C48 0.21(2) 0.090(14) 0.067(11) 0.040(10) 0.105(15) 0.042(15)
C49 0.107(13) 0.058(10) 0.047(7) 0.005(6) 0.036(8) -0.014(9)
C50 0.078(10) 0.062(9) 0.037(6) 0.000(5) 0.035(6) 0.004(8)
C51 0.048(7) 0.079(10) 0.046(7) -0.020(6) 0.022(5) -0.003(7)
C52 0.045(7) 0.120(13) 0.029(5) -0.014(7) 0.022(5) 0.015(8)
C53 0.089(10) 0.083(10) 0.018(5) 0.001(5) 0.033(6) 0.018(8)
C54 0.070(9) 0.067(9) 0.038(6) 0.007(6) 0.014(6) 0.045(8)
C55 0.182(19) 0.040(8) 0.041(7) 0.000(6) 0.057(9) 0.048(10)
C56 0.120(12) 0.025(7) 0.076(9) -0.013(6) 0.053(8) -0.001(7)
C57 0.21(2) 0.059(11) 0.057(10) -0.029(8) 0.042(13) 0.012(13)
C58 0.16(2) 0.107(18) 0.115(17) -0.054(14) 0.088(16) -0.022(16)
C59 0.26(3) 0.076(13) 0.077(12) -0.055(11) 0.082(16) -0.054(16)
C60 0.027(6) 0.150(16) 0.045(7) -0.053(9) -0.015(5) 0.028(8)
C61 0.045(8) 0.080(12) 0.080(10) -0.044(9) 0.021(7) -0.022(8)
C62 0.052(10) 0.17(2) 0.070(10) -0.075(13) -0.001(8) -0.013(12)
C63 0.096(12) 0.061(11) 0.060(8) -0.029(7) 0.011(8) 0.025(9)
C64 0.054(8) 0.077(10) 0.033(6) -0.016(6) 0.005(5) 0.001(7)
C65 0.057(8) 0.053(8) 0.033(5) 0.006(5) 0.007(5) 0.000(6)
C66 0.041(7) 0.071(9) 0.036(6) -0.006(5) 0.011(5) 0.017(7)
C67 0.067(9) 0.038(8) 0.095(10) -0.034(7) 0.042(8) -0.003(7)
C68 0.062(9) 0.039(8) 0.104(11) -0.023(7) 0.040(8) -0.014(7)
C69 0.078(11) 0.059(11) 0.143(16) -0.015(11) 0.065(11) 0.004(9)
C70 0.092(12) 0.055(11) 0.103(12) -0.038(9) 0.047(10) -0.013(9)
C71 0.20(2) 0.091(13) 0.038(7) -0.009(7) 0.054(10) 0.070(15)
C72 0.078(10) 0.013(7) 0.168(17) -0.038(8) 0.062(11) -0.015(7)
C73 0.042(8) 0.103(13) 0.069(8) 0.003(8) 0.033(6) 0.012(8)
C74 0.18(2) 0.026(8) 0.060(8) 0.012(6) 0.061(11) 0.027(10)
F71C 0.066(5) 0.067(6) 0.095(6) 0.038(5) -0.010(4) -0.038(5)
F71D 0.140(10) 0.212(14) 0.044(5) 0.028(7) 0.044(6) -0.004(9)
F72D 0.202(13) 0.146(11) 0.055(5) -0.021(6) 0.048(7) 0.054(9)
F72C 0.151(11) 0.023(5) 0.213(14) -0.013(6) 0.053(10) 0.006(6)
F73C 0.099(9) 0.094(9) 0.047(5) 0.014(6) 0.049(6) 0.018(7)
F73D 0.22(2) 0.037(8) 0.204(19) 0.016(9) -0.149(17) 0.023(10)
F74C 0.211(12) 0.059(5) 0.028(3) 0.000(3) 0.053(5) -0.001(6)
F74D 0.212(12) 0.037(5) 0.045(4) 0.015(3) 0.014(6) -0.021(6)
C1A 0.050(9) 0.049(10) 0.136(15) -0.026(9) 0.023(9) -0.011(8)
C2A 0.038(8) 0.077(12) 0.092(11) 0.025(9) 0.007(7) -0.028(8)
C3A 0.059(9) 0.049(9) 0.131(15) 0.005(9) 0.069(10) -0.009(7)
C4A 0.042(8) 0.092(12) 0.055(7) 0.015(7) 0.026(6) -0.002(8)
C5A 0.076(10) 0.076(10) 0.048(7) 0.011(7) 0.040(7) -0.005(8)
C6A 0.053(8) 0.046(8) 0.088(10) 0.008(7) 0.035(7) 0.002(7)
C7A 0.061(8) 0.087(11) 0.038(6) 0.011(6) 0.015(6) -0.014(8)
C8A 0.140(15) 0.028(7) 0.048(7) -0.008(5) 0.040(9) -0.014(8)
C9A 0.070(9) 0.031(7) 0.057(7) 0.004(6) -0.018(7) -0.015(7)
C10A 0.061(9) 0.029(7) 0.088(10) 0.009(7) -0.006(8) 0.007(7)
C11A 0.085(12) 0.065(11) 0.063(9) 0.013(7) -0.014(8) -0.004(9)
C12A 0.034(7) 0.061(9) 0.072(9) 0.008(7) -0.007(6) -0.029(7)
C13A 0.035(7) 0.087(11) 0.058(8) 0.001(7) -0.006(6) -0.036(8)
C14A 0.028(7) 0.119(16) 0.121(15) 0.039(12) 0.032(8) 0.002(9)
C15A 0.025(6) 0.117(13) 0.117(12) 0.037(10) 0.043(7) 0.002(8)
C16A 0.055(9) 0.117(15) 0.087(10) 0.059(11) 0.052(8) 0.063(10)
C17A 0.065(9) 0.088(12) 0.046(7) 0.011(7) 0.046(7) 0.028(8)
C18A 0.127(14) 0.041(8) 0.039(6) 0.012(5) 0.040(8) 0.024(9)
C19A 0.091(10) 0.030(7) 0.023(5) -0.004(4) 0.016(5) -0.002(6)
C20A 0.085(9) 0.033(7) 0.022(5) 0.010(4) 0.016(5) 0.014(6)
C21A 0.108(11) 0.020(6) 0.034(5) -0.003(4) 0.040(6) -0.003(6)
C22A 0.093(10) 0.042(7) 0.043(6) -0.004(5) 0.040(7) -0.004(7)
C23A 0.085(10) 0.043(8) 0.051(7) -0.002(5) 0.038(7) 0.001(7)
C24A 0.051(7) 0.055(8) 0.028(5) 0.009(5) 0.009(4) -0.006(6)
C25A 0.086(10) 0.040(8) 0.053(7) 0.008(6) 0.011(7) -0.009(7)
C26A 0.19(2) 0.022(7) 0.057(8) -0.009(6) 0.047(11) 0.006(9)
C27A 0.093(12) 0.043(9) 0.056(8) -0.014(6) -0.025(8) 0.017(8)
C28A 0.20(3) 0.15(2) 0.031(8) 0.054(10) 0.020(11) 0.041(19)
C29A 0.080(11) 0.054(9) 0.048(7) 0.025(6) -0.006(7) -0.024(8)
C30A 0.054(8) 0.086(11) 0.040(6) -0.016(7) -0.020(6) -0.014(8)
C31A 0.055(8) 0.059(9) 0.039(6) -0.003(6) -0.007(6) -0.002(7)
C32A 0.029(6) 0.139(16) 0.038(6) 0.017(8) -0.010(5) 0.008(8)
C33A 0.022(6) 0.086(10) 0.065(7) 0.018(7) -0.003(5) 0.033(6)
C34A 0.056(8) 0.092(12) 0.055(7) 0.011(7) 0.018(6) 0.045(9)
C35A 0.090(13) 0.125(17) 0.058(9) -0.007(10) 0.040(9) 0.046(12)
C36A 0.136(17) 0.058(10) 0.057(9) 0.017(7) 0.035(10) 0.044(11)
C37A 0.172(19) 0.039(9) 0.044(7) -0.001(6) 0.051(10) 0.033(10)
C38A 0.157(17) 0.044(9) 0.029(6) -0.013(5) 0.036(8) -0.006(10)
C39A 0.155(13) 0.043(8) 0.051(7) -0.035(6) 0.058(8) -0.019(8)
C40A 0.070(9) 0.026(8) 0.069(8) -0.012(6) -0.004(7) -0.022(6)
C41A 0.087(10) 0.049(9) 0.032(6) 0.006(5) 0.006(6) 0.004(7)
C42A 0.184(18) 0.021(7) 0.031(6) 0.007(5) 0.014(8) -0.015(8)
C43A 0.089(11) 0.043(8) 0.075(9) 0.029(7) 0.036(8) 0.000(7)
C44A 0.054(9) 0.129(16) 0.059(8) 0.040(9) 0.028(7) 0.007(9)
C45A 0.120(13) 0.074(11) 0.041(7) 0.014(6) 0.045(8) 0.036(10)
C46A 0.108(12) 0.069(9) 0.029(6) -0.006(6) 0.033(6) 0.021(9)
C47A 0.21(2) 0.026(8) 0.057(8) 0.019(6) 0.045(11) 0.022(10)
C48A 0.165(18) 0.084(12) 0.021(6) 0.005(6) 0.018(8) 0.083(13)
C49A 0.075(10) 0.074(10) 0.027(5) 0.015(6) 0.009(6) 0.031(8)
C50A 0.068(8) 0.052(8) 0.022(5) 0.004(5) 0.007(5) -0.010(7)
C51A 0.066(9) 0.080(10) 0.031(6) 0.020(6) 0.000(6) 0.012(8)
C52A 0.055(8) 0.051(8) 0.039(6) 0.021(5) -0.004(5) 0.006(7)
C53A 0.066(9) 0.054(8) 0.044(6) 0.000(6) 0.013(6) 0.017(7)
C54A 0.051(8) 0.047(8) 0.081(10) -0.002(7) -0.002(7) 0.024(7)
C55A 0.116(15) 0.080(13) 0.103(15) 0.041(11) 0.061(13) 0.044(13)
C56A 0.37(4) 0.019(8) 0.024(6) -0.001(5) 0.038(13) -0.016(14)
C57A 0.23(2) 0.020(7) 0.044(7) 0.004(5) 0.054(10) 0.010(10)
C58A 0.136(16) 0.030(9) 0.073(10) 0.025(7) 0.004(10) -0.018(9)
C59A 0.160(18) 0.050(10) 0.052(8) 0.015(7) 0.021(10) -0.034(11)
C60A 0.106(13) 0.117(16) 0.054(9) 0.071(10) 0.022(8) 0.007(11)
C61A 0.047(8) 0.078(11) 0.059(7) 0.046(7) 0.017(6) 0.013(7)
C62A 0.049(9) 0.132(18) 0.099(12) 0.088(13) 0.039(9) 0.041(10)
C63A 0.068(10) 0.082(12) 0.112(13) 0.066(10) 0.052(10) 0.052(9)
C64A 0.053(8) 0.080(10) 0.036(6) -0.003(6) 0.028(5) 0.004(7)
C65A 0.076(9) 0.050(8) 0.040(6) 0.016(5) 0.032(6) 0.000(7)
C66A 0.064(9) 0.036(7) 0.043(6) -0.003(5) 0.003(6) 0.003(6)
C67A 0.096(11) 0.029(7) 0.049(7) 0.011(5) 0.015(7) 0.008(7)
C68A 0.116(14) 0.064(10) 0.060(9) -0.029(7) 0.035(9) -0.004(9)
C69A 0.094(12) 0.074(12) 0.060(9) 0.036(8) -0.005(8) -0.030(10)
C70A 0.093(12) 0.043(9) 0.095(11) 0.042(8) 0.039(9) 0.013(8)
C71A 0.069(10) 0.056(9) 0.087(10) 0.003(7) 0.033(8) -0.024(8)
C72A 0.029(8) 0.31(4) 0.092(13) -0.081(19) 0.006(8) -0.015(15)
C73A 0.107(11) 0.064(9) 0.049(7) 0.013(6) 0.021(7) -0.015(8)
C74A 0.138(16) 0.076(12) 0.053(8) -0.032(8) 0.046(9) -0.035(11)

loop_
_atom_type_symbol
_atom_type_description
_atom_type_scat_dispersion_real
_atom_type_scat_dispersion_imag
_atom_type_scat_source
C C 0.0033 0.0016 'International Tables Vol C Tables 4.2.6.8 and 6.1.1.4'
F F 0.0171 0.0103 'International Tables Vol C Tables 4.2.6.8 and 6.1.1.4'

loop_
_geom_angle_atom_site_label_1
_geom_angle_atom_site_label_2
_geom_angle_atom_site_label_3
_geom_angle
F73A F72E C72 83.1(13)
F73G F73A F72E 132.6(18)
F73G F73A C73 50.2(14)
F72E F73A C73 97.2(13)
F73G F73B C73 53.3(14)
C73 F73G F73A 77(2)
C73 F73G F73B 66.1(18)
F73A F73G F73B 137(3)
C9 C1 C2 130.7(18)
C9 C1 C6 106.2(13)
C2 C1 C6 115.3(16)
C1 C2 C3 123.5(17)
C1 C2 C12 116.4(16)
C3 C2 C12 114.8(13)
C2 C3 C4 120.5(14)
C2 C3 C15 118.9(16)
C4 C3 C15 111.5(17)
C17 C4 C5 127.7(17)
C17 C4 C3 104.2(16)
C5 C4 C3 118.1(16)
C4 C5 C6 121.0(14)
C4 C5 C20 117.4(13)
C6 C5 C20 114.6(11)
C5 C6 C1 119.8(12)
C5 C6 C7 126.4(13)
C1 C6 C7 110.6(12)
C8 C7 C6 98.9(11)
C8 C7 C71 109.8(12)
C6 C7 C71 109.2(11)
C8 C7 C22 114.0(10)
C6 C7 C22 114.2(11)
C71 C7 C22 110.2(13)
C25 C8 C9 118.7(12)
C25 C8 C7 123.5(12)
C9 C8 C7 108.6(13)
C1 C9 C10 117.7(16)
C1 C9 C8 112.9(14)
C10 C9 C8 122.2(14)
C9 C10 C27 115.8(14)
C9 C10 C11 117.1(17)
C27 C10 C11 111.9(15)
C10 C11 C29 105.6(15)
C10 C11 C12 125.4(17)
C29 C11 C12 125.3(14)
C13 C12 C11 113.1(16)
C13 C12 C2 125.7(16)
C11 C12 C2 111.5(13)
C12 C13 C31 124.3(18)
C12 C13 C14 117.0(16)
C31 C13 C14 108.1(14)
C15 C14 C33 118.7(19)
C15 C14 C13 117.9(14)
C33 C14 C13 114.0(15)
C14 C15 C3 124.8(17)
C14 C15 C16 118.6(13)
C3 C15 C16 103.2(14)
C35 C16 C17 120.7(19)
C35 C16 C15 121.6(14)
C17 C16 C15 105.0(14)
C4 C17 C18 117.1(15)
C4 C17 C16 116(2)
C18 C17 C16 116.4(17)
C17 C18 C37 114.4(17)
C17 C18 C19 119.2(15)
C37 C18 C19 114(2)
C20 C19 C39 119.5(11)
C20 C19 C18 120.0(15)
C39 C19 C18 110.3(13)
C19 C20 C21 115.6(12)
C19 C20 C5 118.4(11)
C21 C20 C5 120.9(11)
C41 C21 C20 117.9(11)
C41 C21 C22 111.0(11)
C20 C21 C22 125.8(12)
C23 C22 C21 100.5(10)
C23 C22 C74 107.4(12)
C21 C22 C74 106.6(10)
C23 C22 C7 114.0(10)
C21 C22 C7 112.7(11)
C74 C22 C7 114.6(12)
C24 C23 C42 120.3(11)
C24 C23 C22 123.5(12)
C42 C23 C22 110.7(10)
C23 C24 C25 120.1(12)
C23 C24 C45 116.8(12)
C25 C24 C45 108.5(10)
C8 C25 C24 122.4(11)
C8 C25 C26 118.0(15)
C24 C25 C26 108.4(12)
C27 C26 C46 128.0(14)
C27 C26 C25 119.0(16)
C46 C26 C25 104.5(15)
C26 C27 C10 125.2(14)
C26 C27 C28 116(2)
C10 C27 C28 105.0(16)
C48 C28 C29 113.0(17)
C48 C28 C27 124(2)
C29 C28 C27 110.5(19)
C30 C29 C28 128.0(18)
C30 C29 C11 110.0(14)
C28 C29 C11 106.3(13)
C31 C30 C29 125.5(15)
C31 C30 C50 115.7(14)
C29 C30 C50 114.7(15)
C30 C31 C13 119.1(15)
C30 C31 C32 124.8(15)
C13 C31 C32 107.1(15)
C52 C32 C31 119.7(17)
C52 C32 C33 117.3(17)
C31 C32 C33 109.7(14)
C34 C33 C14 125.5(15)
C34 C33 C32 120.0(14)
C14 C33 C32 101.0(18)
C33 C34 C54 118.6(14)
C33 C34 C35 118.8(14)
C54 C34 C35 110.4(15)
C36 C35 C16 122.3(15)
C36 C35 C34 109.4(13)
C16 C35 C34 116.5(17)
C37 C36 C35 112.9(17)
C37 C36 C55 129.4(18)
C35 C36 C55 106.3(16)
C36 C37 C18 133(2)
C36 C37 C38 115.6(15)
C18 C37 C38 100.1(14)
C57 C38 C39 118.0(17)
C57 C38 C37 116.0(16)
C39 C38 C37 112.5(13)
C40 C39 C19 121.0(11)
C40 C39 C38 123.5(12)
C19 C39 C38 103.1(13)
C41 C40 C39 116.6(14)
C41 C40 C59 119.9(16)
C39 C40 C59 117.3(15)
C40 C41 C21 125.8(16)
C40 C41 C42 121.7(13)
C21 C41 C42 108.3(11)
C43 C42 C23 120.0(11)
C43 C42 C41 118.2(12)
C23 C42 C41 106.1(11)
C44 C43 C42 120.8(14)
C44 C43 C60 109.7(14)
C42 C43 C60 121.1(13)
C45 C44 C43 120.0(13)
C45 C44 C62 129.0(17)
C43 C44 C62 102.9(18)
C44 C45 C46 117.3(13)
C44 C45 C24 121.7(11)
C46 C45 C24 106.3(13)
C47 C46 C26 115.6(17)
C47 C46 C45 117.9(16)
C26 C46 C45 112.1(11)
C63 C47 C46 121.4(17)
C63 C47 C48 106.3(14)
C46 C47 C48 119(2)
C28 C48 C47 117.2(17)
C28 C48 C49 125(2)
C47 C48 C49 106.6(19)
C50 C49 C64 128.7(14)
C50 C49 C48 118.8(17)
C64 C49 C48 106.6(17)
C49 C50 C51 110.1(13)
C49 C50 C30 119.2(13)
C51 C50 C30 120.1(13)
C66 C51 C52 112.0(13)
C66 C51 C50 121.8(12)
C52 C51 C50 118.2(13)
C32 C52 C53 121.4(14)
C32 C52 C51 120.9(16)
C53 C52 C51 107.2(12)
C67 C53 C54 119.8(13)
C67 C53 C52 106.1(12)
C54 C53 C52 119.9(13)
C53 C54 C34 122.4(16)
C53 C54 C55 115.5(13)
C34 C54 C55 104.9(12)
C56 C55 C36 114.0(14)
C56 C55 C54 124.8(11)
C36 C55 C54 109.1(17)
C57 C56 C55 119.7(16)
C57 C56 C68 112.3(17)
C55 C56 C68 114.2(13)
C56 C57 C58 107.4(16)
C56 C57 C38 125(2)
C58 C57 C38 123.0(19)
C57 C58 C59 121.9(19)
C57 C58 C69 114.7(19)
C59 C58 C69 110(2)
C60 C59 C58 119.4(17)
C60 C59 C40 116.4(14)
C58 C59 C40 116(2)
C61 C60 C43 108.7(18)
C61 C60 C59 121.0(15)
C43 C60 C59 121.2(12)
C60 C61 C62 106.9(16)
C60 C61 C70 125.5(18)
C62 C61 C70 116.8(16)
C61 C62 C63 125.1(17)
C61 C62 C44 111.8(19)
C63 C62 C44 111.4(19)
C47 C63 C62 122.9(14)
C47 C63 C64 110.2(16)
C62 C63 C64 117.3(17)
C65 C64 C49 119.0(13)
C65 C64 C63 122.3(14)
C49 C64 C63 110.1(14)
C66 C65 C64 118.2(13)
C66 C65 C70 116.3(12)
C64 C65 C70 116.5(13)
C65 C66 C51 121.3(13)
C65 C66 C67 128.0(12)
C51 C66 C67 100.5(11)
C53 C67 C68 126.8(15)
C53 C67 C66 113.8(12)
C68 C67 C66 113.5(13)
C67 C68 C56 118.4(15)
C67 C68 C69 119.3(15)
C56 C68 C69 107.9(14)
C70 C69 C68 124.0(15)
C70 C69 C58 127.1(16)
C68 C69 C58 96.4(17)
C69 C70 C61 113.9(16)
C69 C70 C65 118.4(15)
C61 C70 C65 121.6(15)
F71A C71 F71B 102.4(17)
F71A C71 C72 110.3(13)
F71B C71 C72 108.1(14)
F71A C71 C7 108.7(12)
F71B C71 C7 103.7(13)
C72 C71 C7 121.8(18)
F72A C72 C73 127.6(17)
F72A C72 C71 111.1(16)
C73 C72 C71 114.1(14)
F72A C72 F72B 95.0(13)
C73 C72 F72B 97.1(13)
C71 C72 F72B 105.6(14)
F72A C72 F72E 69.1(15)
C73 C72 F72E 82.6(14)
C71 C72 F72E 94.0(13)
F72B C72 F72E 158.5(12)
F73G C73 F73B 60.6(17)
F73G C73 C72 128(2)
F73B C73 C72 108.8(15)
F73G C73 F73A 53.0(17)
F73B C73 F73A 110.3(16)
C72 C73 F73A 96.4(14)
F73G C73 C74 113(2)
F73B C73 C74 112.9(14)
C72 C73 C74 117.2(15)
F73A C73 C74 110.1(12)
F74A C74 F74B 113.6(14)
F74A C74 C73 103.9(13)
F74B C74 C73 106.4(14)
F74A C74 C22 107.9(14)
F74B C74 C22 112.8(13)
C73 C74 C22 111.9(13)
C72A F72C F73E 96.6(14)
C72A F72C F73F 75.4(12)
F73E F72C F73F 132.0(14)
F73F F73C C73A 99.0(12)
F73C F73F F72C 103.7(12)
C9A C1A C2A 131.4(17)
C9A C1A C6A 106.1(13)
C2A C1A C6A 117.3(14)
C3A C2A C12A 118.8(15)
C3A C2A C1A 119.4(15)
C12A C2A C1A 113.9(16)
C4A C3A C15A 110.7(16)
C4A C3A C2A 121.3(15)
C15A C3A C2A 120.7(18)
C3A C4A C5A 120.7(15)
C3A C4A C17A 109.8(13)
C5A C4A C17A 121.9(14)
C4A C5A C6A 121.6(15)
C4A C5A C20A 118.0(13)
C6A C5A C20A 116.4(12)
C5A C6A C1A 117.1(13)
C5A C6A C7A 127.0(14)
C1A C6A C7A 109.2(12)
C6A C7A C8A 100.5(11)
C6A C7A C22A 116.4(13)
C8A C7A C22A 116.7(11)
C6A C7A C71A 103.4(10)
C8A C7A C71A 108.8(12)
C22A C7A C71A 109.8(10)
C25A C8A C9A 121.3(13)
C25A C8A C7A 121.1(14)
C9A C8A C7A 107.0(13)
C1A C9A C8A 115.8(13)
C1A C9A C10A 116.3(14)
C8A C9A C10A 118.8(15)
C27A C10A C9A 120.5(13)
C27A C10A C11A 111.2(14)
C9A C10A C11A 114.5(14)
C12A C11A C10A 126.1(14)
C12A C11A C29A 124.3(14)
C10A C11A C29A 101.4(15)
C11A C12A C2A 117.2(13)
C11A C12A C13A 112.4(14)
C2A C12A C13A 121.9(15)
C31A C13A C12A 125.8(16)
C31A C13A C14A 111.7(14)
C12A C13A C14A 114.7(14)
C15A C14A C13A 121.7(16)
C15A C14A C33A 121.7(19)
C13A C14A C33A 103.0(14)
C14A C15A C3A 121(2)
C14A C15A C16A 115.4(16)
C3A C15A C16A 108.7(16)
C15A C16A C35A 129.5(15)
C15A C16A C17A 107.6(14)
C35A C16A C17A 115.3(18)
C18A C17A C4A 120.6(12)
C18A C17A C16A 121.2(14)
C4A C17A C16A 102.8(14)
C17A C18A C19A 121.7(12)
C17A C18A C37A 118.5(15)
C19A C18A C37A 107.4(16)
C39A C19A C18A 112.1(13)
C39A C19A C20A 121.3(13)
C18A C19A C20A 118.3(12)
C21A C20A C19A 112.7(12)
C21A C20A C5A 120.8(11)
C19A C20A C5A 118.8(11)
C20A C21A C41A 120.3(11)
C20A C21A C22A 124.0(12)
C41A C21A C22A 109.0(11)
C74A C22A C23A 109.2(13)
C74A C22A C21A 106.0(10)
C23A C22A C21A 101.3(9)
C74A C22A C7A 113.2(11)
C23A C22A C7A 114.1(10)
C21A C22A C7A 112.1(12)
C24A C23A C42A 121.5(11)
C24A C23A C22A 121.8(12)
C42A C23A C22A 109.4(12)
C23A C24A C25A 121.9(12)
C23A C24A C45A 115.7(12)
C25A C24A C45A 106.7(11)
C8A C25A C24A 122.3(13)
C8A C25A C26A 119.0(16)
C24A C25A C26A 109.0(13)
C27A C26A C46A 120.2(15)
C27A C26A C25A 119.7(18)
C46A C26A C25A 107.1(15)
C26A C27A C10A 120.0(14)
C26A C27A C28A 118(2)
C10A C27A C28A 107.6(16)
C48A C28A C29A 119.8(18)
C48A C28A C27A 124(2)
C29A C28A C27A 108(2)
C28A C29A C11A 111.2(13)
C28A C29A C30A 122.2(15)
C11A C29A C30A 118.3(15)
C50A C30A C31A 126.8(14)
C50A C30A C29A 112.8(13)
C31A C30A C29A 111.3(14)
C13A C31A C30A 125.5(14)
C13A C31A C32A 108.5(13)
C30A C31A C32A 114.6(13)
C52A C32A C33A 121.6(17)
C52A C32A C31A 121.5(14)
C33A C32A C31A 107.8(13)
C32A C33A C34A 120.8(14)
C32A C33A C14A 108.9(15)
C34A C33A C14A 119.6(14)
C54A C34A C33A 116.3(12)
C54A C34A C35A 108.6(15)
C33A C34A C35A 119.8(16)
C36A C35A C16A 122.2(16)
C36A C35A C34A 111.6(16)
C16A C35A C34A 113.8(19)
C35A C36A C37A 121.2(17)
C35A C36A C55A 102.3(17)
C37A C36A C55A 121(2)
C38A C37A C36A 121.7(16)
C38A C37A C18A 106.1(15)
C36A C37A C18A 121(2)
C37A C38A C57A 124.0(16)
C37A C38A C39A 111.6(14)
C57A C38A C39A 115.1(17)
C19A C39A C40A 121.8(13)
C19A C39A C38A 102.6(16)
C40A C39A C38A 121.3(13)
C41A C40A C39A 118.2(14)
C41A C40A C59A 115.1(14)
C39A C40A C59A 120.4(14)
C40A C41A C21A 121.7(14)
C40A C41A C42A 125.6(13)
C21A C41A C42A 109.1(12)
C43A C42A C23A 120.1(13)
C43A C42A C41A 116.7(12)
C23A C42A C41A 108.9(15)
C42A C43A C44A 123.1(13)
C42A C43A C60A 123.6(15)
C44A C43A C60A 106.1(13)
C45A C44A C62A 123.8(18)
C45A C44A C43A 117.1(11)
C62A C44A C43A 109.5(19)
C44A C45A C24A 122.6(12)
C44A C45A C46A 116.6(12)
C24A C45A C46A 108.9(14)
C47A C46A C26A 122.5(17)
C47A C46A C45A 118.1(15)
C26A C46A C45A 108.1(11)
C46A C47A C63A 123.6(17)
C46A C47A C48A 116.1(18)
C63A C47A C48A 105.3(14)
C28A C48A C49A 119.3(18)
C28A C48A C47A 119.2(15)
C49A C48A C47A 107.2(17)
C50A C49A C64A 123.7(14)
C50A C49A C48A 123.1(16)
C64A C49A C48A 107.8(14)
C49A C50A C30A 121.8(13)
C49A C50A C51A 117.5(13)
C30A C50A C51A 114.5(13)
C66A C51A C52A 118.3(13)
C66A C51A C50A 115.3(12)
C52A C51A C50A 118.1(13)
C32A C52A C51A 123.4(14)
C32A C52A C53A 120.9(14)
C51A C52A C53A 101.0(12)
C54A C53A C52A 119.2(14)
C54A C53A C67A 118.5(12)
C52A C53A C67A 110.3(11)
C55A C54A C53A 121.9(14)
C55A C54A C34A 101.6(15)
C53A C54A C34A 121.2(14)
C54A C55A C56A 119.7(16)
C54A C55A C36A 116(2)
C56A C55A C36A 115.7(19)
C55A C56A C68A 115.9(18)
C55A C56A C57A 124.8(18)
C68A C56A C57A 104(2)
C58A C57A C38A 123.3(14)
C58A C57A C56A 110.7(15)
C38A C57A C56A 112(2)
C57A C58A C59A 122.5(16)
C57A C58A C69A 111.3(15)
C59A C58A C69A 119.2(18)
C60A C59A C58A 113.9(15)
C60A C59A C40A 119.9(13)
C58A C59A C40A 116.2(19)
C59A C60A C61A 124.6(16)
C59A C60A C43A 117.6(12)
C61A C60A C43A 105.9(18)
C60A C61A C70A 125.5(17)
C60A C61A C62A 111.3(14)
C70A C61A C62A 116.6(15)
C63A C62A C44A 119(2)
C63A C62A C61A 124.0(13)
C44A C62A C61A 106.9(19)
C62A C63A C47A 118.9(15)
C62A C63A C64A 117.5(16)
C47A C63A C64A 109.4(17)
C49A C64A C65A 119.6(12)
C49A C64A C63A 110.2(14)
C65A C64A C63A 122.8(14)
C66A C65A C64A 117.5(13)
C66A C65A C70A 120.4(12)
C64A C65A C70A 114.7(12)
C65A C66A C51A 125.2(12)
C65A C66A C67A 122.1(12)
C51A C66A C67A 103.9(13)
C68A C67A C66A 121.6(14)
C68A C67A C53A 117.3(13)
C66A C67A C53A 106.4(12)
C67A C68A C56A 126(2)
C67A C68A C69A 118.2(14)
C56A C68A C69A 109.4(17)
C70A C69A C58A 125.3(15)
C70A C69A C68A 122.0(14)
C58A C69A C68A 104.4(17)
C61A C70A C69A 110.3(15)
C61A C70A C65A 122.5(14)
C69A C70A C65A 114.5(14)
C72A C71A F71D 101.7(15)
C72A C71A F71C 119.5(18)
F71D C71A F71C 108.7(13)
C72A C71A C7A 112.9(16)
F71D C71A C7A 107.1(13)
F71C C71A C7A 106.2(11)
C71A C72A C73A 134(3)
C71A C72A F72C 110.5(17)
C73A C72A F72C 107.6(18)
C71A C72A F72D 111.7(14)
C73A C72A F72D 96.6(13)
F72C C72A F72D 85(2)
F73D C73A C72A 127(2)
F73D C73A F73C 101.3(19)
C72A C73A F73C 100.6(13)
F73D C73A C74A 115.8(15)
C72A C73A C74A 102(2)
F73C C73A C74A 107.4(11)
F74C C74A F74D 106.9(11)
F74C C74A C22A 113.3(15)
F74D C74A C22A 110.2(12)
F74C C74A C73A 104.2(12)
F74D C74A C73A 104.7(15)
C22A C74A C73A 116.8(12)

loop_
_geom_bond_atom_site_label_1
_geom_bond_atom_site_label_2
_geom_bond_distance
F71A C71 1.41(3)
F71B C71 1.44(2)
F72A C72 1.206(17)
F72B C72 1.51(2)
F72E F73A 1.39(3)
F72E C72 1.84(3)
F73A F73G 1.23(3)
F73A C73 1.497(18)
F73B F73G 1.28(3)
F73B C73 1.347(15)
F73G C73 1.18(3)
F74A C74 1.385(17)
F74B C74 1.42(2)
C1 C9 1.36(2)
C1 C2 1.37(2)
C1 C6 1.48(2)
C2 C3 1.39(2)
C2 C12 1.53(2)
C3 C4 1.44(2)
C3 C15 1.483(19)
C4 C17 1.34(2)
C4 C5 1.352(19)
C5 C6 1.440(19)
C5 C20 1.452(19)
C6 C7 1.543(18)
C7 C8 1.539(17)
C7 C71 1.568(19)
C7 C22 1.574(19)
C8 C25 1.34(2)
C8 C9 1.45(2)
C9 C10 1.39(2)
C10 C27 1.42(2)
C10 C11 1.45(2)
C11 C29 1.47(2)
C11 C12 1.48(2)
C12 C13 1.36(2)
C13 C31 1.40(2)
C13 C14 1.50(3)
C14 C15 1.36(2)
C14 C33 1.40(2)
C15 C16 1.49(2)
C16 C35 1.42(2)
C16 C17 1.43(2)
C17 C18 1.42(3)
C18 C37 1.44(2)
C18 C19 1.45(2)
C19 C20 1.409(17)
C19 C39 1.439(18)
C20 C21 1.437(16)
C21 C41 1.378(18)
C21 C22 1.517(17)
C22 C23 1.513(16)
C22 C74 1.55(2)
C23 C24 1.382(15)
C23 C42 1.406(19)
C24 C25 1.404(18)
C24 C45 1.484(15)
C25 C26 1.540(16)
C26 C27 1.26(2)
C26 C46 1.41(2)
C27 C28 1.46(2)
C28 C48 1.30(3)
C28 C29 1.45(3)
C29 C30 1.41(2)
C30 C31 1.35(2)
C30 C50 1.480(19)
C31 C32 1.49(2)
C32 C52 1.32(2)
C32 C33 1.57(3)
C33 C34 1.36(2)
C34 C54 1.40(2)
C34 C35 1.46(2)
C35 C36 1.41(2)
C36 C37 1.24(2)
C36 C55 1.46(2)
C37 C38 1.54(2)
C38 C57 1.39(2)
C38 C39 1.513(19)
C39 C40 1.37(2)
C40 C41 1.33(2)
C40 C59 1.55(2)
C41 C42 1.51(2)
C42 C43 1.406(19)
C43 C44 1.373(19)
C43 C60 1.42(2)
C44 C45 1.34(2)
C44 C62 1.44(2)
C45 C46 1.44(2)
C46 C47 1.409(17)
C47 C63 1.40(3)
C47 C48 1.50(3)
C48 C49 1.52(3)
C49 C50 1.36(2)
C49 C64 1.38(2)
C50 C51 1.47(2)
C51 C66 1.417(18)
C51 C52 1.467(19)
C52 C53 1.44(2)
C53 C67 1.37(2)
C53 C54 1.385(16)
C54 C55 1.51(2)
C55 C56 1.43(2)
C56 C57 1.33(3)
C56 C68 1.47(2)
C57 C58 1.35(3)
C58 C59 1.53(3)
C58 C69 1.57(3)
C59 C60 1.46(3)
C60 C61 1.35(2)
C61 C62 1.36(3)
C61 C70 1.45(2)
C62 C63 1.42(3)
C63 C64 1.46(2)
C64 C65 1.377(19)
C65 C66 1.358(17)
C65 C70 1.51(2)
C66 C67 1.52(2)
C67 C68 1.39(2)
C68 C69 1.53(2)
C69 C70 1.35(3)
C71 C72 1.49(2)
C72 C73 1.41(2)
C73 C74 1.55(2)
F71C C71A 1.366(16)
F71D C71A 1.339(19)
F72D C72A 1.51(2)
F72C C72A 1.48(3)
F72C F73E 1.70(3)
F72C F73F 1.77(2)
F73C F73F 1.45(2)
F73C C73A 1.508(18)
F73D C73A 1.22(2)
F74C C74A 1.371(16)
F74D C74A 1.45(2)
C1A C9A 1.32(2)
C1A C2A 1.46(2)
C1A C6A 1.49(2)
C2A C3A 1.41(2)
C2A C12A 1.42(2)
C3A C4A 1.37(2)
C3A C15A 1.38(2)
C4A C5A 1.38(2)
C4A C17A 1.48(2)
C5A C6A 1.41(2)
C5A C20A 1.491(19)
C6A C7A 1.50(2)
C7A C8A 1.551(18)
C7A C22A 1.59(2)
C7A C71A 1.654(19)
C8A C25A 1.38(2)
C8A C9A 1.39(2)
C9A C10A 1.43(2)
C10A C27A 1.41(2)
C10A C11A 1.50(2)
C11A C12A 1.39(2)
C11A C29A 1.50(2)
C12A C13A 1.44(2)
C13A C31A 1.368(19)
C13A C14A 1.48(3)
C14A C15A 1.37(3)
C14A C33A 1.52(2)
C15A C16A 1.43(3)
C16A C35A 1.44(3)
C16A C17A 1.51(2)
C17A C18A 1.34(2)
C18A C19A 1.45(2)
C18A C37A 1.46(2)
C19A C39A 1.37(2)
C19A C20A 1.484(17)
C20A C21A 1.420(19)
C21A C41A 1.436(19)
C21A C22A 1.557(17)
C22A C74A 1.49(2)
C22A C23A 1.530(16)
C23A C24A 1.406(17)
C23A C42A 1.438(19)
C24A C25A 1.431(18)
C24A C45A 1.450(16)
C25A C26A 1.476(19)
C26A C27A 1.36(3)
C26A C46A 1.42(2)
C27A C28A 1.45(2)
C28A C48A 1.30(3)
C28A C29A 1.40(3)
C29A C30A 1.54(2)
C30A C50A 1.393(19)
C30A C31A 1.41(2)
C31A C32A 1.48(2)
C32A C52A 1.321(19)
C32A C33A 1.42(2)
C33A C34A 1.45(2)
C34A C54A 1.42(2)
C34A C35A 1.47(2)
C35A C36A 1.34(3)
C36A C37A 1.38(2)
C36A C55A 1.45(2)
C37A C38A 1.37(2)
C38A C57A 1.46(2)
C38A C39A 1.54(2)
C39A C40A 1.39(2)
C40A C41A 1.347(19)
C40A C59A 1.55(2)
C41A C42A 1.45(2)
C42A C43A 1.311(19)
C43A C44A 1.43(2)
C43A C60A 1.50(2)
C44A C45A 1.40(2)
C44A C62A 1.413(19)
C45A C46A 1.45(2)
C46A C47A 1.383(18)
C47A C63A 1.41(3)
C47A C48A 1.52(3)
C48A C49A 1.45(2)
C49A C50A 1.344(19)
C49A C64A 1.38(2)
C50A C51A 1.52(2)
C51A C66A 1.379(19)
C51A C52A 1.42(2)
C52A C53A 1.430(18)
C53A C54A 1.42(2)
C53A C67A 1.50(2)
C54A C55A 1.40(3)
C55A C56A 1.42(3)
C56A C68A 1.48(3)
C56A C57A 1.49(3)
C57A C58A 1.39(3)
C58A C59A 1.44(2)
C58A C69A 1.45(2)
C59A C60A 1.37(3)
C60A C61A 1.39(2)
C61A C70A 1.395(19)
C61A C62A 1.43(3)
C62A C63A 1.37(3)
C63A C64A 1.445(19)
C64A C65A 1.410(19)
C65A C66A 1.366(18)
C65A C70A 1.49(2)
C66A C67A 1.441(17)
C67A C68A 1.30(2)
C68A C69A 1.52(3)
C69A C70A 1.43(2)
C71A C72A 1.33(3)
C72A C73A 1.40(2)
C73A C74A 1.54(2)
